data_7024192
loop_
_publ_author_name
'Alfonso, Bel\'en F'
'Blanco, Jes\'us A'
'Fern\'andez-D\'iaz, Maria Teresa'
'Trobajo, Camino'
'Khainakov, Sergei A.'
'Garc\'ia, Jos\'e R'

_publ_section_title
;
 On the crystal structure and thermal decomposition of ammonium-iron(III)
 bis(hydrogenphosphate).
;
_journal_issue 7
_journal_name_full 'Dalton transactions (Cambridge, England : 2003)'
_journal_page_first 1791
_journal_page_last 1796
_journal_paper_doi 10.1039/b912427f
_journal_volume 39
_journal_year 2010
_chemical_formula_moiety 'Fe O7 P2, N'
_chemical_formula_sum 'Fe N O7 P2'
_chemical_formula_weight 243.80
_chemical_name_systematic 'ammonium-iron(III) diphosphate'
_space_group_IT_number 14
_symmetry_cell_setting monoclinic
_symmetry_Int_Tables_number 14
_symmetry_space_group_name_Hall '-P 2ybc'
_symmetry_space_group_name_H-M 'P 1 21/c 1'
_cell_angle_alpha 90.0
_cell_angle_beta 105.887(3)
_cell_angle_gamma 90.0
_cell_formula_units_Z 4
_cell_length_a 7.5219(2)
_cell_length_b 10.0018(3)
_cell_length_c 8.2729(2)
_cell_measurement_temperature 300(2)
_cell_measurement_theta_max 140.0
_cell_measurement_theta_min 10.0
_cell_volume 598.62(3)
_computing_structure_refinement FULLPROF
_diffrn_ambient_temperature 300(2)
_diffrn_radiation_probe x-ray
_diffrn_radiation_type 'Cu K\a'
_diffrn_radiation_wavelength 1.5418
_diffrn_reflns_limit_h_max 8
_diffrn_reflns_limit_h_min 0
_diffrn_reflns_limit_k_max 12
_diffrn_reflns_limit_k_min 0
_diffrn_reflns_limit_l_max 9
_diffrn_reflns_limit_l_min -10
_exptl_absorpt_coefficient_mu 25.432
_exptl_absorpt_correction_type none
_exptl_crystal_density_diffrn 2.705
_exptl_crystal_density_method 'not measured'
_exptl_crystal_F_000 476.0
_refine_ls_goodness_of_fit_all 2.78
_refine_ls_matrix_type full
_refine_ls_number_parameters 44
_refine_ls_shift/su_max 0.19
_refine_ls_shift/su_mean 0.03
_reflns_number_total 2422
_cod_data_source_file b912427f.txt
_cod_data_source_block NH4FeP2O7
_cod_depositor_comments
;
The following automatic conversions were performed:

'_diffrn_radiation_probe' value 'X-ray' changed to 'x-ray' according
to /home/saulius/struct/CIF-dictionaries/cif_core.dic dictionary
named 'cif_core.dic' version 2.4.2 from 2011-04-26.

Automatic conversion script
Id: cif_fix_values 1891 2012-01-12 08:04:46Z andrius 
;
_cod_database_code 7024192

loop_
_symmetry_equiv_pos_site_id
_symmetry_equiv_pos_as_xyz
1 +x,+y,+z
2 -x,+y+1/2,-z+1/2
-1 -x,-y,-z
-2 +x,-y+1/2,+z+1/2

loop_
_atom_site_type_symbol
_atom_site_label
_atom_site_fract_x
_atom_site_fract_y
_atom_site_fract_z
_atom_site_occupancy
_atom_site_thermal_displace_type
_atom_site_U_iso_or_equiv
_atom_site_symmetry_multiplicity
Fe Fe1 0.2442(9) 0.5958(6) 0.7585(8) 1.0 Uiso 0.0087(12) 4
P P1 0.4541(14) 0.6323(10) 0.1871(11) 1.0 Uiso 0.014(3) 4
P P2 0.1335(14) 0.6113(10) 0.3384(10) 1.0 Uiso 0.014(3) 4
O O1 0.3121(22) 0.5651(15) 0.2787(28) 1.0 Uiso 0.019(3) 4
O O2 0.3623(16) 0.4253(12) 0.7268(24) 1.0 Uiso 0.019(3) 4
O O3 0.1230(21) 0.7403(11) 0.8597(20) 1.0 Uiso 0.019(3) 4
O O4 0.1712(30) 0.5619(14) 0.5136(11) 1.0 Uiso 0.019(3) 4
O O5 0.0144(21) 0.4932(19) 0.7498(24) 1.0 Uiso 0.019(3) 4
O O6 0.4473(16) 0.7166(12) 0.7252(20) 1.0 Uiso 0.019(3) 4
O O7 0.3345(25) 0.6192(18) 1.0040(11) 1.0 Uiso 0.019(3) 4
N N1 0.2000(19) 0.1960(21) 0.5210(24) 1.0 Uiso 0.038(5) 4

loop_
_atom_type_symbol
_atom_type_number_in_cell
Fe 4.0
P 8.0
O 28.0
N 4.0
